data_1541221
loop_
_publ_author_name
'McCusker, L.B.'
'Baerlocher, C.'
'Jahn, E.'
'Buelow, M.'

_publ_section_title
;
 The triple helix inside the large-pore aluminophosphate molecular sieve
 VPI-5
;
_journal_name_full Zeolites
_journal_page_first 308
_journal_page_last 313
_journal_volume 11
_journal_year 1991
_chemical_formula_sum 'Al H4.66 O6.33 P'
_chemical_name_systematic 'Al (P O4) (H2 O)2.33'
_space_group_IT_number 173
_symmetry_space_group_name_Hall 'P 6c'
_symmetry_space_group_name_H-M 'P 63'
_cell_angle_alpha 90
_cell_angle_beta 90
_cell_angle_gamma 120
_cell_formula_units_Z 18
_cell_length_a 18.9752
_cell_length_b 18.9752
_cell_length_c 8.1044
_cell_volume 2527.110
_citation_journal_id_ASTM ZEOLD3
_cod_data_source_file McCusker_ZEOLD3_1991_1422.cif
_cod_data_source_block H4.66Al1O6.33P1
_cod_original_cell_volume 2527.111
_cod_original_formula_sum 'H4.66 Al1 O6.33 P1'
_cod_database_code 1541221

loop_
_symmetry_equiv_pos_as_xyz
x,y,z
x-y,x,z+1/2
-y,x-y,z
-x,-y,z+1/2
-x+y,-x,z
y,-x+y,z+1/2

loop_
_atom_site_label
_atom_site_type_symbol
_atom_site_fract_x
_atom_site_fract_y
_atom_site_fract_z
_atom_site_occupancy
_atom_site_U_iso_or_equiv
O17 O-2 0.193 0.045 0.434 1 0.0
O18 O-2 0.319 0.189 0.461 1 0.0
O4 O-2 0.43 0.111 0.255 1 0.0
O2 O-2 0.431 0.009 0.037 1 0.0
O14 O-2 0.29 0.002 0.16 1 0.0
Al3 Al+3 0.654 0.169 0.198 1 0.0
O7 O-2 0.512 -0.231 0.28 1 0.0
O8 O-2 0.378 -0.206 0.28 1 0.0
O13 O-2 0.339 0.005 0.465 1 0.0
O12 O-2 0.739 0.236 0.315 1 0.0
P3 P+5 0.507 0.185 0.309 1 0.0
O10 O-2 0.311 -0.168 0.5 1 0.0
O3 O-2 0.322 -0.112 0.223 1 0.0
O5 O-2 0.54 -0.074 0.264 1 0.0
O9 O-2 0.474 -0.175 -0.015 1 0.0
O11 O-2 0.575 0.195 0.198 1 0.0
P1 P+5 0.55 -0.001 0.358 1 0.0
P2 P+5 0.311 -0.185 0.32 1 0.0
Al2 Al+3 0.474 -0.173 0.204 1 0.0
Al1 Al+3 0.385 -0.001 0.239 1 0.0
O6 O-2 0.619 0.072 0.278 1 0.0
O16 O-2 0.248 0.055 -0.288 1 0.0
O19 O-2 0.1 0.053 0.466 1 0.0
O1 O-2 0.47 0.001 0.339 1 0.0
O15 O-2 0.314 0.13 -0.028 1 0.0
